data_4031968
loop_
_publ_author_name
'Xu, Cheng'
'Jia, Feng-Cheng'
'Zhou, Zhi-Wen'
'Zheng, Si-Jie'
'Li, Han'
'Wu, An-Xin'

_publ_section_title
;
 Copper-Catalyzed Multicomponent Domino Reaction of 2-Bromoaldehydes,
 Benzylamines, and Sodium Azide for the Assembly of Quinazoline
 Derivatives.
;
_journal_issue 7
_journal_name_full 'The Journal of organic chemistry'
_journal_page_first 3000
_journal_page_last 3006
_journal_paper_doi 10.1021/acs.joc.5b02843
_journal_volume 81
_journal_year 2016
_chemical_formula_sum 'C14 H9 Br N2'
_chemical_formula_weight 285.14
_chemical_name_systematic
; 
 ? 
;
_space_group_IT_number 2
_symmetry_cell_setting triclinic
_symmetry_space_group_name_Hall '-P 1'
_symmetry_space_group_name_H-M 'P -1'
_atom_sites_solution_hydrogens geom
_atom_sites_solution_primary direct
_atom_sites_solution_secondary difmap
_audit_creation_method SHELXL-97
_cell_angle_alpha 88.323(5)
_cell_angle_beta 89.896(5)
_cell_angle_gamma 86.032(5)
_cell_formula_units_Z 4
_cell_length_a 6.0845(18)
_cell_length_b 7.566(2)
_cell_length_c 25.221(7)
_cell_measurement_reflns_used 2829
_cell_measurement_temperature 296(2)
_cell_measurement_theta_max 25.38
_cell_measurement_theta_min 2.84
_cell_volume 1157.8(6)
_computing_structure_refinement 'SHELXL-97 (Sheldrick, 2008)'
_computing_structure_solution 'SHELXS-97 (Sheldrick, 2008)'
_diffrn_ambient_temperature 296(2)
_diffrn_measured_fraction_theta_full 0.988
_diffrn_measured_fraction_theta_max 0.988
_diffrn_measurement_device_type CCD
_diffrn_radiation_monochromator graphite
_diffrn_radiation_source 'fine-focus sealed tube'
_diffrn_radiation_type MoK\a
_diffrn_radiation_wavelength 0.71073
_diffrn_reflns_av_R_equivalents 0.0284
_diffrn_reflns_av_sigmaI/netI 0.0495
_diffrn_reflns_limit_h_max 7
_diffrn_reflns_limit_h_min -7
_diffrn_reflns_limit_k_max 8
_diffrn_reflns_limit_k_min -8
_diffrn_reflns_limit_l_max 29
_diffrn_reflns_limit_l_min -29
_diffrn_reflns_number 7273
_diffrn_reflns_theta_full 25.00
_diffrn_reflns_theta_max 25.00
_diffrn_reflns_theta_min 1.62
_exptl_absorpt_coefficient_mu 3.526
_exptl_absorpt_correction_T_max 0.5694
_exptl_absorpt_correction_T_min 0.5109
_exptl_absorpt_correction_type multi-scan
_exptl_absorpt_process_details sadabs
_exptl_crystal_colour colorless
_exptl_crystal_density_diffrn 1.636
_exptl_crystal_density_method 'not measured'
_exptl_crystal_description block
_exptl_crystal_F_000 568
_exptl_crystal_size_max 0.22
_exptl_crystal_size_mid 0.20
_exptl_crystal_size_min 0.18
_refine_diff_density_max 0.338
_refine_diff_density_min -0.428
_refine_diff_density_rms 0.077
_refine_ls_extinction_method none
_refine_ls_goodness_of_fit_ref 0.924
_refine_ls_hydrogen_treatment mixed
_refine_ls_matrix_type full
_refine_ls_number_parameters 307
_refine_ls_number_reflns 4005
_refine_ls_number_restraints 0
_refine_ls_restrained_S_all 0.924
_refine_ls_R_factor_all 0.0576
_refine_ls_R_factor_gt 0.0401
_refine_ls_shift/su_max 0.002
_refine_ls_shift/su_mean 0.000
_refine_ls_structure_factor_coef Fsqd
_refine_ls_weighting_details 'calc w=1/[\s^2^(Fo^2^)+(0.0924P)^2^+0.0000P] where P=(Fo^2^+2Fc^2^)/3'
_refine_ls_weighting_scheme calc
_refine_ls_wR_factor_gt 0.1193
_refine_ls_wR_factor_ref 0.1286
_reflns_number_gt 3053
_reflns_number_total 4005
_reflns_threshold_expression >2sigma(I)
_cod_data_source_file jo5b02843_si_002.cif
_cod_data_source_block 1
_cod_depositor_comments
;
The following automatic conversions were performed:

'_symmetry_cell_setting' value 'Triclinic' changed to 'triclinic'
according to
/usr/data/users/saulius/crontab/automatic-downloads/current/ACS/lib/dictionaries/cif_core.dic
dictionary named 'cif_core.dic' version 2.4.2 from 2011-04-26.

Automatic conversion script
Id: cif_fix_values 4268 2015-11-12 08:31:59Z antanas 
;
_cod_original_sg_symbol_H-M P-1
_cod_database_code 4031968

loop_
_symmetry_equiv_pos_as_xyz
'x, y, z'
'-x, -y, -z'

loop_
_atom_site_label
_atom_site_type_symbol
_atom_site_fract_x
_atom_site_fract_y
_atom_site_fract_z
_atom_site_U_iso_or_equiv
_atom_site_adp_type
_atom_site_occupancy
_atom_site_symmetry_multiplicity
_atom_site_calc_flag
_atom_site_refinement_flags
Br1 Br 0.52152(7) 0.81902(6) 1.193805(16) 0.06701(19) Uani 1 1 d .
Br2 Br 0.37404(7) 0.04389(6) 0.309780(16) 0.06395(18) Uani 1 1 d .
C1 C 1.2768(5) 0.6835(5) 0.89740(14) 0.0436(8) Uani 1 1 d .
C2 C 1.3908(6) 0.6583(5) 0.84941(17) 0.0577(10) Uani 1 1 d .
H2 H 1.5348 0.6084 0.8500 0.069 Uiso 1 1 calc R
C3 C 1.2940(7) 0.7057(6) 0.80252(18) 0.0685(12) Uani 1 1 d .
H3 H 1.3695 0.6859 0.7709 0.082 Uiso 1 1 calc R
C4 C 1.0782(8) 0.7852(6) 0.80179(17) 0.0715(13) Uani 1 1 d .
H4 H 1.0127 0.8193 0.7695 0.086 Uiso 1 1 calc R
C5 C 0.9640(6) 0.8131(6) 0.84716(15) 0.0576(10) Uani 1 1 d .
H5 H 0.8215 0.8660 0.8456 0.069 Uiso 1 1 calc R
C6 C 1.0590(5) 0.7628(5) 0.89676(14) 0.0433(8) Uani 1 1 d .
C7 C 1.0443(5) 0.7384(4) 0.98683(13) 0.0397(8) Uani 1 1 d .
C8 C 1.3628(6) 0.6372(5) 0.94742(15) 0.0508(9) Uani 1 1 d .
H8 H 1.5061 0.5862 0.9495 0.061 Uiso 1 1 calc R
C9 C 0.9220(5) 0.7645(4) 1.03696(13) 0.0397(8) Uani 1 1 d .
C10 C 0.7106(5) 0.8459(5) 1.03697(14) 0.0451(8) Uani 1 1 d .
H10 H 0.6480 0.8890 1.0051 0.054 Uiso 1 1 calc R
C11 C 0.5915(6) 0.8642(5) 1.08331(15) 0.0489(9) Uani 1 1 d .
H11 H 0.4484 0.9162 1.0828 0.059 Uiso 1 1 calc R
C12 C 0.6878(6) 0.8042(5) 1.13002(14) 0.0451(8) Uani 1 1 d .
C13 C 0.8999(6) 0.7274(5) 1.13181(15) 0.0540(9) Uani 1 1 d .
H13 H 0.9639 0.6899 1.1640 0.065 Uiso 1 1 calc R
C14 C 1.0151(6) 0.7071(5) 1.08527(14) 0.0478(9) Uani 1 1 d .
H14 H 1.1577 0.6542 1.0861 0.057 Uiso 1 1 calc R
C15 C 0.2384(6) 0.1086(5) 0.37490(14) 0.0417(8) Uani 1 1 d .
C16 C 0.0238(6) 0.1785(5) 0.37506(14) 0.0505(9) Uani 1 1 d .
H16 H -0.0570 0.1896 0.3437 0.061 Uiso 1 1 calc R
C17 C -0.0701(5) 0.2320(5) 0.42223(14) 0.0447(8) Uani 1 1 d .
H17 H -0.2153 0.2793 0.4226 0.054 Uiso 1 1 calc R
C18 C 0.0495(5) 0.2159(4) 0.46912(13) 0.0364(7) Uani 1 1 d .
C19 C 0.2649(5) 0.1437(5) 0.46750(13) 0.0417(8) Uani 1 1 d .
H19 H 0.3470 0.1324 0.4986 0.050 Uiso 1 1 calc R
C20 C 0.3598(6) 0.0882(5) 0.42059(14) 0.0464(9) Uani 1 1 d .
H20 H 0.5036 0.0378 0.4200 0.056 Uiso 1 1 calc R
C21 C -0.0494(5) 0.2764(4) 0.51968(13) 0.0376(7) Uani 1 1 d .
C22 C -0.3523(6) 0.4026(5) 0.56062(15) 0.0475(9) Uani 1 1 d .
H22 H -0.4970 0.4510 0.5597 0.057 Uiso 1 1 calc R
C23 C -0.2408(5) 0.3937(4) 0.60953(14) 0.0408(8) Uani 1 1 d .
C24 C -0.0248(5) 0.3174(4) 0.60858(14) 0.0405(8) Uani 1 1 d .
C25 C 0.0943(6) 0.3018(5) 0.65610(15) 0.0545(10) Uani 1 1 d .
H25 H 0.2353 0.2458 0.6566 0.065 Uiso 1 1 calc R
C26 C 0.0060(7) 0.3674(6) 0.70143(17) 0.0671(12) Uani 1 1 d .
H26 H 0.0897 0.3607 0.7323 0.081 Uiso 1 1 calc R
C27 C -0.2104(7) 0.4456(6) 0.70233(16) 0.0588(10) Uani 1 1 d .
H27 H -0.2703 0.4884 0.7338 0.071 Uiso 1 1 calc R
C28 C -0.3302(7) 0.4580(5) 0.65748(16) 0.0531(9) Uani 1 1 d .
H28 H -0.4735 0.5094 0.6581 0.064 Uiso 1 1 calc R
N1 N 1.2531(4) 0.6615(4) 0.99158(12) 0.0476(7) Uani 1 1 d .
N2 N 0.9445(4) 0.7886(4) 0.94224(11) 0.0418(7) Uani 1 1 d .
N3 N 0.0709(4) 0.2577(4) 0.56272(11) 0.0399(6) Uani 1 1 d .
N4 N -0.2640(4) 0.3466(4) 0.51653(11) 0.0429(7) Uani 1 1 d .

loop_
_atom_site_aniso_label
_atom_site_aniso_U_11
_atom_site_aniso_U_22
_atom_site_aniso_U_33
_atom_site_aniso_U_23
_atom_site_aniso_U_13
_atom_site_aniso_U_12
Br1 0.0739(3) 0.0748(3) 0.0503(3) -0.0054(2) 0.0128(2) 0.0101(2)
Br2 0.0787(3) 0.0651(3) 0.0459(3) -0.00638(19) 0.0099(2) 0.0119(2)
C1 0.0397(18) 0.0362(19) 0.056(2) -0.0017(16) 0.0032(16) -0.0073(15)
C2 0.050(2) 0.057(2) 0.066(3) -0.004(2) 0.012(2) -0.0020(19)
C3 0.074(3) 0.078(3) 0.054(3) -0.002(2) 0.013(2) -0.009(2)
C4 0.083(3) 0.083(3) 0.046(2) 0.007(2) -0.002(2) 0.006(3)
C5 0.053(2) 0.065(3) 0.053(2) 0.0016(19) -0.0094(19) 0.0026(19)
C6 0.0404(18) 0.0396(19) 0.050(2) 0.0003(16) -0.0035(16) -0.0038(15)
C7 0.0348(16) 0.0354(18) 0.049(2) -0.0016(15) -0.0048(15) -0.0014(14)
C8 0.0353(17) 0.057(2) 0.059(2) -0.0015(18) -0.0015(17) 0.0057(16)
C9 0.0368(17) 0.0347(18) 0.048(2) -0.0042(15) -0.0066(15) -0.0010(14)
C10 0.0391(17) 0.050(2) 0.046(2) -0.0034(16) -0.0085(15) 0.0038(15)
C11 0.0394(18) 0.052(2) 0.055(2) -0.0071(17) -0.0050(16) 0.0041(16)
C12 0.0505(19) 0.042(2) 0.043(2) -0.0066(15) 0.0022(16) -0.0040(16)
C13 0.054(2) 0.061(2) 0.046(2) 0.0028(18) -0.0073(18) 0.0011(19)
C14 0.0405(18) 0.052(2) 0.049(2) 0.0039(17) -0.0062(16) 0.0050(16)
C15 0.0461(18) 0.0360(19) 0.0425(19) -0.0031(14) 0.0034(15) 0.0005(15)
C16 0.053(2) 0.053(2) 0.044(2) 0.0012(17) -0.0097(17) 0.0004(18)
C17 0.0369(17) 0.049(2) 0.048(2) 0.0026(16) -0.0051(15) 0.0004(15)
C18 0.0340(16) 0.0320(17) 0.0430(18) 0.0036(14) -0.0022(14) -0.0024(13)
C19 0.0352(16) 0.049(2) 0.0402(19) 0.0029(15) -0.0054(14) 0.0012(15)
C20 0.0392(18) 0.048(2) 0.051(2) 0.0013(17) 0.0005(16) 0.0026(16)
C21 0.0355(16) 0.0337(18) 0.0439(19) 0.0027(14) -0.0019(15) -0.0050(14)
C22 0.0381(18) 0.044(2) 0.059(2) 0.0009(17) -0.0032(17) 0.0034(15)
C23 0.0417(18) 0.0300(18) 0.050(2) 0.0039(15) 0.0031(15) -0.0020(14)
C24 0.0372(17) 0.0375(19) 0.047(2) 0.0031(15) 0.0001(15) -0.0073(14)
C25 0.048(2) 0.066(3) 0.048(2) 0.0034(19) -0.0044(17) 0.0037(18)
C26 0.076(3) 0.079(3) 0.046(2) 0.001(2) -0.006(2) -0.003(2)
C27 0.070(3) 0.064(3) 0.044(2) -0.0040(19) 0.0124(19) -0.005(2)
C28 0.055(2) 0.049(2) 0.055(2) 0.0000(18) 0.0133(19) -0.0003(18)
N1 0.0368(15) 0.0522(19) 0.0524(18) -0.0006(15) -0.0048(13) 0.0061(13)
N2 0.0345(14) 0.0461(17) 0.0441(16) -0.0017(13) -0.0044(12) 0.0026(12)
N3 0.0368(14) 0.0427(16) 0.0401(16) 0.0008(12) -0.0026(12) -0.0021(12)
N4 0.0322(14) 0.0474(18) 0.0482(17) -0.0031(14) -0.0029(12) 0.0044(12)

loop_
_atom_type_symbol
_atom_type_description
_atom_type_scat_dispersion_real
_atom_type_scat_dispersion_imag
_atom_type_scat_source
C C 0.0033 0.0016 'International Tables Vol C Tables 4.2.6.8 and 6.1.1.4'
H H 0.0000 0.0000 'International Tables Vol C Tables 4.2.6.8 and 6.1.1.4'
N N 0.0061 0.0033 'International Tables Vol C Tables 4.2.6.8 and 6.1.1.4'
Br Br -0.2901 2.4595 'International Tables Vol C Tables 4.2.6.8 and 6.1.1.4'

loop_
_geom_angle_atom_site_label_1
_geom_angle_atom_site_label_2
_geom_angle_atom_site_label_3
_geom_angle
C8 C1 C2 124.7(3)
C8 C1 C6 115.6(3)
C2 C1 C6 119.7(3)
C3 C2 C1 120.9(4)
C2 C3 C4 119.5(4)
C5 C4 C3 121.3(4)
C4 C5 C6 120.6(4)
N2 C6 C5 120.8(3)
N2 C6 C1 121.2(3)
C5 C6 C1 118.0(3)
N2 C7 N1 126.0(3)
N2 C7 C9 118.2(3)
N1 C7 C9 115.9(3)
N1 C8 C1 123.6(3)
C14 C9 C10 118.3(3)
C14 C9 C7 120.9(3)
C10 C9 C7 120.8(3)
C11 C10 C9 121.3(3)
C12 C11 C10 118.7(3)
C11 C12 C13 121.7(3)
C11 C12 Br1 119.2(3)
C13 C12 Br1 119.0(3)
C12 C13 C14 119.0(3)
C9 C14 C13 121.0(3)
C20 C15 C16 121.6(3)
C20 C15 Br2 118.7(3)
C16 C15 Br2 119.6(3)
C15 C16 C17 119.2(3)
C18 C17 C16 120.7(3)
C17 C18 C19 118.5(3)
C17 C18 C21 120.9(3)
C19 C18 C21 120.6(3)
C20 C19 C18 121.2(3)
C15 C20 C19 118.8(3)
N3 C21 N4 126.1(3)
N3 C21 C18 118.3(3)
N4 C21 C18 115.6(3)
N4 C22 C23 123.6(3)
C24 C23 C22 115.6(3)
C24 C23 C28 119.6(3)
C22 C23 C28 124.8(3)
N3 C24 C25 119.8(3)
N3 C24 C23 121.7(3)
C25 C24 C23 118.5(3)
C26 C25 C24 120.6(4)
C25 C26 C27 120.8(4)
C28 C27 C26 119.6(4)
C27 C28 C23 120.7(4)
C8 N1 C7 116.4(3)
C7 N2 C6 117.2(3)
C21 N3 C24 116.7(3)
C22 N4 C21 116.3(3)

loop_
_geom_bond_atom_site_label_1
_geom_bond_atom_site_label_2
_geom_bond_distance
Br1 C12 1.901(3)
Br2 C15 1.899(3)
C1 C8 1.392(5)
C1 C2 1.405(5)
C1 C6 1.416(5)
C2 C3 1.350(6)
C3 C4 1.406(6)
C4 C5 1.352(6)
C5 C6 1.410(5)
C6 N2 1.353(4)
C7 N2 1.312(4)
C7 N1 1.365(4)
C7 C9 1.477(5)
C8 N1 1.308(4)
C9 C14 1.390(5)
C9 C10 1.387(4)
C10 C11 1.380(5)
C11 C12 1.368(5)
C12 C13 1.378(5)
C13 C14 1.373(5)
C15 C20 1.369(5)
C15 C16 1.374(5)
C16 C17 1.378(5)
C17 C18 1.388(5)
C18 C19 1.386(4)
C18 C21 1.480(5)
C19 C20 1.379(5)
C21 N3 1.309(4)
C21 N4 1.376(4)
C22 N4 1.303(4)
C22 C23 1.407(5)
C23 C24 1.399(5)
C23 C28 1.411(5)
C24 N3 1.368(4)
C24 C25 1.399(5)
C25 C26 1.355(5)
C26 C27 1.406(6)
C27 C28 1.344(6)

loop_
_geom_torsion_atom_site_label_1
_geom_torsion_atom_site_label_2
_geom_torsion_atom_site_label_3
_geom_torsion_atom_site_label_4
_geom_torsion
C8 C1 C2 C3 179.4(4)
C6 C1 C2 C3 -1.3(6)
C1 C2 C3 C4 1.6(7)
C2 C3 C4 C5 -0.9(8)
C3 C4 C5 C6 0.0(7)
C4 C5 C6 N2 -179.3(4)
C4 C5 C6 C1 0.3(6)
C8 C1 C6 N2 -0.7(5)
C2 C1 C6 N2 179.9(3)
C8 C1 C6 C5 179.7(3)
C2 C1 C6 C5 0.3(5)
C2 C1 C8 N1 -179.8(4)
C6 C1 C8 N1 0.8(6)
N2 C7 C9 C14 177.2(3)
N1 C7 C9 C14 -2.2(5)
N2 C7 C9 C10 -2.4(5)
N1 C7 C9 C10 178.2(3)
C14 C9 C10 C11 -2.4(5)
C7 C9 C10 C11 177.2(3)
C9 C10 C11 C12 1.6(6)
C10 C11 C12 C13 0.3(6)
C10 C11 C12 Br1 -177.3(3)
C11 C12 C13 C14 -1.5(6)
Br1 C12 C13 C14 176.1(3)
C10 C9 C14 C13 1.2(5)
C7 C9 C14 C13 -178.4(3)
C12 C13 C14 C9 0.7(6)
C20 C15 C16 C17 1.1(6)
Br2 C15 C16 C17 -177.3(3)
C15 C16 C17 C18 0.0(6)
C16 C17 C18 C19 -0.5(5)
C16 C17 C18 C21 178.8(3)
C17 C18 C19 C20 -0.1(5)
C21 C18 C19 C20 -179.5(3)
C16 C15 C20 C19 -1.7(6)
Br2 C15 C20 C19 176.7(3)
C18 C19 C20 C15 1.2(6)
C17 C18 C21 N3 179.9(3)
C19 C18 C21 N3 -0.8(5)
C17 C18 C21 N4 0.4(5)
C19 C18 C21 N4 179.7(3)
N4 C22 C23 C24 -0.8(5)
N4 C22 C23 C28 178.0(3)
C22 C23 C24 N3 0.7(5)
C28 C23 C24 N3 -178.2(3)
C22 C23 C24 C25 -178.9(3)
C28 C23 C24 C25 2.1(5)
N3 C24 C25 C26 177.0(4)
C23 C24 C25 C26 -3.4(6)
C24 C25 C26 C27 2.9(7)
C25 C26 C27 C28 -1.1(7)
C26 C27 C28 C23 -0.1(6)
C24 C23 C28 C27 -0.4(6)
C22 C23 C28 C27 -179.3(4)
C1 C8 N1 C7 -0.7(6)
N2 C7 N1 C8 0.4(5)
C9 C7 N1 C8 179.8(3)
N1 C7 N2 C6 -0.3(5)
C9 C7 N2 C6 -179.7(3)
C5 C6 N2 C7 -179.9(3)
C1 C6 N2 C7 0.5(5)
N4 C21 N3 C24 -1.5(5)
C18 C21 N3 C24 179.0(3)
C25 C24 N3 C21 -180.0(3)
C23 C24 N3 C21 0.4(5)
C23 C22 N4 C21 -0.2(5)
N3 C21 N4 C22 1.4(5)
C18 C21 N4 C22 -179.1(3)
